data_2009565
loop_
_publ_author_name
'Linden, Anthony'
'Heimgartner, Heinz'
'Garc\'ia Trimi\~no, Maria Isabel'
'Mac\'ias Cabrera, Arturo'

_publ_section_title
;
 5-Nitropyrimidines from 3,3-diamino(2-nitro)thioacrylamides. Structure
 of 6-(2-furfurylamino)-2-(2-furyl)-4-methylthio-5-nitropyrimidine
;
_journal_issue 3
_journal_name_full 'Acta Crystallographica Section C'
_journal_page_first 421
_journal_page_last 424
_journal_paper_doi 10.1107/S0108270193008558
_journal_volume 50
_journal_year 1994
_chemical_formula_moiety 'C14 H12 N4 O4 S'
_chemical_formula_sum 'C14 H12 N4 O4 S'
_chemical_formula_weight 332.33
_chemical_name_systematic ' 6-(2-furfurylamino)-2-(2-furyl)-4-methylthio-5-nitropyrimidine'
_space_group_IT_number 2
_symmetry_cell_setting triclinic
_symmetry_space_group_name_Hall '-P 1'
_symmetry_space_group_name_H-M 'P -1'
_cell_angle_alpha 95.23(3)
_cell_angle_beta 96.84(3)
_cell_angle_gamma 93.74(2)
_cell_formula_units_Z 2
_cell_length_a 11.099(3)
_cell_length_b 15.200(4)
_cell_length_c 4.416(2)
_cell_measurement_reflns_used 24
_cell_measurement_temperature 173
_cell_measurement_theta_max 20
_cell_measurement_theta_min 15
_cell_volume 734.4(4)
_computing_cell_refinement ' MSC/AFC'
_computing_data_collection ' MSC/AFC (Molecular Structure Corporation, 1991)'
_computing_data_reduction ' TEXSAN: PROCESS (Molecular Structure Corporation, 1985)'
_computing_molecular_graphics 'ORTEPII (Johnson, 1976)'
_computing_publication_material ' TEXSAN: FINISH (Molecular Structure Corporation, 1985)'
_computing_structure_refinement ' TEXSAN: LS (Molecular Structure Corporation, 1985)'
_computing_structure_solution 'SHELXS86 (Sheldrick, 1990)'
_diffrn_ambient_temperature 173
_diffrn_measurement_device 'Rigaku AFC-5R diffractometer'
_diffrn_measurement_method '\w/2\q scans'
_diffrn_radiation_monochromator graphite
_diffrn_radiation_source 'Rigaku rotating anode generator'
_diffrn_radiation_type 'Mo K\a'
_diffrn_radiation_wavelength 0.71069
_diffrn_reflns_av_R_equivalents 0.033
_diffrn_reflns_limit_h_max 14
_diffrn_reflns_limit_h_min 0
_diffrn_reflns_limit_k_max 19
_diffrn_reflns_limit_k_min -19
_diffrn_reflns_limit_l_max 5
_diffrn_reflns_limit_l_min -5
_diffrn_reflns_number 3546
_diffrn_reflns_theta_max 27.5
_diffrn_reflns_theta_min 5
_diffrn_standards_decay_% insignificant
_diffrn_standards_interval_count 150
_diffrn_standards_number 3
_exptl_absorpt_coefficient_mu 0.235
_exptl_absorpt_correction_T_max 1.192
_exptl_absorpt_correction_T_min 0.857
_exptl_absorpt_correction_type 'empirical (DIFABS: Walker & Stuart, 1983)'
_exptl_crystal_colour yellow
_exptl_crystal_density_diffrn 1.503
_exptl_crystal_description needle
_exptl_crystal_F_000 344
_exptl_crystal_size_max 0.43
_exptl_crystal_size_mid 0.10
_exptl_crystal_size_min 0.05
_refine_diff_density_max 0.43
_refine_diff_density_min -0.31
_refine_ls_extinction_coef 'g = 2(2)E7'
_refine_ls_extinction_method 'Zachariasen (1963)'
_refine_ls_goodness_of_fit_obs 1.640
_refine_ls_hydrogen_treatment 'H atoms refined isotropically'
_refine_ls_matrix_type full
_refine_ls_number_constraints 0
_refine_ls_number_parameters 254
_refine_ls_number_reflns 2134
_refine_ls_number_restraints 0
_refine_ls_R_factor_all 0.1009
_refine_ls_R_factor_obs 0.0456
_refine_ls_shift/esd_max 0.0005
_refine_ls_structure_factor_coef F
_refine_ls_weighting_details 'w = 1/[\s^2^(F~o~) + (0.005F~o~)^2^]'
_refine_ls_weighting_scheme calc
_refine_ls_wR_factor_all 0.0486
_refine_ls_wR_factor_obs 0.0427
_reflns_number_observed 2134
_reflns_number_total 3374
_reflns_observed_criterion 'I > 3\s(I)'
_cod_data_source_file sh1074.cif
_cod_data_source_block HG9304
_cod_depositor_comments
;
The following automatic conversions were performed:

'_refine_ls_weighting_scheme' value '1/[\s^2^(F~o~) +
(0.005F~o~)^2^]' was changed to 'calc'. New tag
'_refine_ls_weighting_details' was created. The value of the new tag
was set to 'w = 1/[\s^2^(F~o~) + (0.005F~o~)^2^]'.

Automatic conversion script
Id: cif_fix_values 3143 2015-03-26 13:38:13Z robertas 
;
_cod_original_cell_volume 734.5(4)
_cod_database_code 2009565

loop_
_symmetry_equiv_pos_as_xyz
x,y,z
-x,-y,-z

loop_
_atom_site_aniso_label
_atom_site_aniso_U_11
_atom_site_aniso_U_22
_atom_site_aniso_U_33
_atom_site_aniso_U_12
_atom_site_aniso_U_13
_atom_site_aniso_U_23
_atom_site_aniso_type_symbol
S 0.0283(4) 0.0229(4) 0.0251(4) -0.0003(3) 0.0029(3) 0.0013(3) S
O(1) 0.0320(10) 0.0360(10) 0.0360(10) 0.0020(10) -0.0050(10) -0.0050(10) O
O(2) 0.0300(10) 0.0440(10) 0.0440(10) 0.0170(10) 0.0000(10) -0.0050(10) O
O(3) 0.0310(10) 0.0280(10) 0.0410(10) 0.0050(10) 0.0060(10) 0.0100(10) O
O(4) 0.045(2) 0.051(2) 0.044(2) -0.0060(10) -0.0020(10) 0.0010(10) O
N(1) 0.0240(10) 0.0230(10) 0.0250(10) 0.0020(10) 0.0060(10) 0.0040(10) N
N(3) 0.0250(10) 0.0260(10) 0.0240(10) 0.0020(10) 0.0050(10) 0.0020(10) N
N(5) 0.0260(10) 0.0300(10) 0.0270(10) 0.0040(10) 0.0040(10) 0.0050(10) N
N(6) 0.0260(10) 0.0240(10) 0.0300(10) 0.0050(10) 0.0050(10) 0.0020(10) N
C(1) 0.032(2) 0.030(2) 0.039(2) 0.005(2) 0.001(2) -0.006(2) C
C(2) 0.022(2) 0.028(2) 0.021(2) -0.0010(10) 0.0060(10) 0.0060(10) C
C(4) 0.024(2) 0.0210(10) 0.0200(10) -0.0020(10) 0.0060(10) 0.0050(10) C
C(5) 0.0200(10) 0.024(2) 0.0210(10) 0.0010(10) 0.0030(10) 0.0060(10) C
C(6) 0.024(2) 0.024(2) 0.024(2) 0.0010(10) 0.0070(10) 0.0070(10) C
C(7) 0.033(2) 0.026(2) 0.024(2) 0.0050(10) 0.0080(10) -0.0010(10) C
C(8) 0.032(2) 0.0220(10) 0.021(2) 0.0060(10) 0.0060(10) 0.0000(10) C
C(9) 0.033(2) 0.037(2) 0.040(2) 0.005(2) 0.001(2) 0.007(2) C
C(10) 0.035(2) 0.040(2) 0.045(2) -0.004(2) 0.011(2) 0.001(2) C
C(11) 0.042(2) 0.029(2) 0.045(2) 0.000(2) 0.012(2) 0.007(2) C
C(12) 0.023(2) 0.031(2) 0.026(2) 0.0000(10) 0.0030(10) 0.0030(10) C
C(13) 0.036(2) 0.044(2) 0.029(2) 0.022(2) -0.0030(10) -0.002(2) C
C(14) 0.037(2) 0.096(4) 0.056(3) 0.036(2) 0.008(2) 0.023(3) C
C(15) 0.033(2) 0.087(4) 0.046(3) -0.007(2) -0.007(2) 0.015(2) C

loop_
_atom_site_label
_atom_site_fract_x
_atom_site_fract_y
_atom_site_fract_z
_atom_site_U_iso_or_equiv
_atom_site_thermal_displace_type
_atom_site_calc_flag
_atom_site_calc_attached_atom
_atom_site_type_symbol
S 0.92094(7) 0.92811(5) 1.2329(2) 0.0256(2) Uani ? ? S
O(1) 1.0883(2) 0.8169(2) 1.2209(5) 0.0358(8) Uani ? ? O
O(2) 1.1074(2) 0.7036(2) 0.8978(5) 0.0397(8) Uani ? ? O
O(3) 0.8290(2) 0.45310(10) 0.5065(5) 0.0326(8) Uani ? ? O
O(4) 0.5294(2) 0.7487(2) 0.1884(6) 0.0477(9) Uani ? ? O
N(1) 0.7618(2) 0.7246(2) 0.4556(5) 0.0235(8) Uani ? ? N
N(3) 0.7527(2) 0.8566(2) 0.7966(6) 0.0250(8) Uani ? ? N
N(5) 1.0478(2) 0.7652(2) 0.9927(6) 0.0273(9) Uani ? ? N
N(6) 0.9292(2) 0.6447(2) 0.4713(6) 0.0264(9) Uani ? ? N
C(1) 0.8026(3) 1.0032(2) 1.2092(9) 0.0340(10) Uani ? ? C
C(2) 0.7075(3) 0.7945(2) 0.5652(7) 0.0233(9) Uani ? ? C
C(4) 0.8630(3) 0.8470(2) 0.9349(6) 0.0214(9) Uani ? ? C
C(5) 0.9302(3) 0.7749(2) 0.8418(7) 0.0212(9) Uani ? ? C
C(6) 0.8752(3) 0.7144(2) 0.5895(7) 0.0234(9) Uani ? ? C
C(7) 0.8665(3) 0.5803(2) 0.2254(7) 0.0270(10) Uani ? ? C
C(8) 0.7797(3) 0.5153(2) 0.3310(7) 0.0249(9) Uani ? ? C
C(9) 0.6585(3) 0.5006(2) 0.2880(8) 0.0370(10) Uani ? ? C
C(10) 0.6275(3) 0.4248(2) 0.4381(9) 0.0400(10) Uani ? ? C
C(11) 0.7329(3) 0.3988(2) 0.5669(9) 0.0380(10) Uani ? ? C
C(12) 0.5861(3) 0.8074(2) 0.4235(7) 0.0270(10) Uani ? ? C
C(13) 0.5153(3) 0.8723(2) 0.4972(8) 0.0370(10) Uani ? ? C
C(14) 0.4042(4) 0.8520(4) 0.2980(10) 0.061(2) Uani ? ? C
C(15) 0.4157(4) 0.7800(3) 0.1160(10) 0.056(2) Uani ? ? C
H(6) 1.006(3) 0.639(2) 0.566(8) 0.040(10) Uiso ? ? H
H(9) 0.612(3) 0.532(3) 0.178(9) 0.060(10) Uiso ? ? H
H(10) 0.548(3) 0.399(2) 0.445(8) 0.050(10) Uiso ? ? H
H(11) 0.758(3) 0.351(2) 0.689(9) 0.060(10) Uiso ? ? H
H(13) 0.535 0.921 0.649 0.080(10) Uiso calc C(11) H
H(14) 0.340(4) 0.884(3) 0.290(10) 0.10(2) Uiso ? ? H
H(15) 0.363(4) 0.751(3) -0.050(10) 0.090(10) Uiso ? ? H
H(71) 0.821(3) 0.613(2) 0.073(7) 0.034(9) Uiso ? ? H
H(72) 0.929(3) 0.551(2) 0.136(7) 0.037(9) Uiso ? ? H
H(101) 0.796(4) 1.029(3) 1.010(10) 0.080(10) Uiso ? ? H
H(102) 0.727(3) 0.976(2) 1.244(8) 0.050(10) Uiso ? ? H
H(103) 0.824(3) 1.053(2) 1.356(8) 0.060(10) Uiso ? ? H

loop_
_atom_type_symbol
_atom_type_scat_dispersion_real
_atom_type_scat_dispersion_imag
_atom_type_scat_source
C 0.003 0.002 International_Tables_for_X-ray_Crystallography_(1974,_Vol._4)
H 0.000 0.000 International_Tables_for_X-ray_Crystallography_(1974,_Vol._4)
N 0.006 0.003 International_Tables_for_X-ray_Crystallography_(1974,_Vol._4)
O 0.011 0.006 International_Tables_for_X-ray_Crystallography_(1974,_Vol._4)
S 0.125 0.123 International_Tables_for_X-ray_Crystallography_(1974,_Vol._4)

loop_
_geom_angle_atom_site_label_1
_geom_angle_atom_site_label_2
_geom_angle_atom_site_label_3
_geom_angle
_geom_angle_publ_flag
C(1) S C(4) 100.5(2) yes
C(8) O(3) C(11) 106.3(3) yes
C(12) O(4) C(15) 104.9(3) yes
C(2) N(1) C(6) 116.7(3) yes
C(2) N(3) C(4) 116.7(3) yes
O(1) N(5) O(2) 121.4(3) yes
O(1) N(5) C(5) 119.1(3) yes
O(2) N(5) C(5) 119.5(3) yes
C(6) N(6) C(7) 122.5(3) yes
N(1) C(2) N(3) 127.6(3) yes
N(1) C(2) C(12) 117.8(3) yes
N(3) C(2) C(12) 114.6(3) yes
S C(4) N(3) 116.3(2) yes
S C(4) C(5) 122.4(2) yes
N(3) C(4) C(5) 121.3(3) yes
N(5) C(5) C(4) 120.7(3) yes
N(5) C(5) C(6) 121.9(3) yes
C(4) C(5) C(6) 117.4(3) yes
N(1) C(6) N(6) 115.7(3) yes
N(1) C(6) C(5) 120.3(3) yes
N(6) C(6) C(5) 124.0(3) yes
N(6) C(7) C(8) 113.9(3) yes
O(3) C(8) C(7) 116.6(3) yes
O(3) C(8) C(9) 109.3(3) yes
C(7) C(8) C(9) 134.0(3) yes
C(8) C(9) C(10) 107.8(3) yes
C(9) C(10) C(11) 106.0(3) yes
O(3) C(11) C(10) 110.6(3) yes
O(4) C(12) C(2) 120.5(3) yes
O(4) C(12) C(13) 111.8(3) yes
C(2) C(12) C(13) 127.7(3) yes
C(12) C(13) C(14) 105.0(3) yes
C(13) C(14) C(15) 108.2(4) yes
O(4) C(15) C(14) 110.1(4) yes
C(6) N(6) H(6) 114.(2) no
C(7) N(6) H(6) 124.(2) no
S C(1) H(101) 111.(2) no
S C(1) H(102) 112.(2) no
S C(1) H(103) 110.(2) no
H(101) C(1) H(102) 111.(3) no
H(101) C(1) H(103) 104.(3) no
H(102) C(1) H(103) 109.(3) no
N(6) C(7) H(71) 108.(2) no
N(6) C(7) H(72) 106.(2) no
C(8) C(7) H(71) 108.(2) no
C(8) C(7) H(72) 111.(2) no
H(71) C(7) H(72) 110.(3) no
C(8) C(9) H(9) 123.(3) no
C(10) C(9) H(9) 129.(3) no
C(9) C(10) H(10) 127.(2) no
C(11) C(10) H(10) 127.(2) no
O(3) C(11) H(11) 113.(2) no
C(10) C(11) H(11) 136.(2) no
C(12) C(13) H(13) 127.5 no
C(14) C(13) H(13) 127.5 no
C(13) C(14) H(14) 125.(3) no
C(15) C(14) H(14) 127.(3) no
O(4) C(15) H(15) 119.(3) no
C(14) C(15) H(15) 131.(3) no

loop_
_geom_bond_atom_site_label_1
_geom_bond_atom_site_label_2
_geom_bond_site_symmetry_1
_geom_bond_site_symmetry_2
_geom_bond_distance
_geom_bond_publ_flag
S C(1) . . 1.796(4) yes
S C(4) . . 1.751(3) yes
O(1) N(5) . . 1.240(3) yes
O(2) N(5) . . 1.251(3) yes
O(3) C(8) . . 1.377(3) yes
O(3) C(11) . . 1.371(4) yes
O(4) C(12) . . 1.368(4) yes
O(4) C(15) . . 1.389(5) yes
N(1) C(2) . . 1.336(4) yes
N(1) C(6) . . 1.350(4) yes
N(3) C(2) . . 1.353(4) yes
N(3) C(4) . . 1.325(4) yes
N(5) C(5) . . 1.417(4) yes
N(6) C(6) . . 1.346(4) yes
N(6) C(7) . . 1.469(4) yes
C(2) C(12) . . 1.450(4) yes
C(4) C(5) . . 1.422(4) yes
C(5) C(6) . . 1.428(4) yes
C(7) C(8) . . 1.479(4) yes
C(8) C(9) . . 1.337(4) yes
C(9) C(10) . . 1.424(5) yes
C(10) C(11) . . 1.339(5) yes
C(12) C(13) . . 1.341(4) yes
C(13) C(14) . . 1.426(5) yes
C(14) C(15) . . 1.319(6) yes
N(6) H(6) . . 0.92(3) no
C(1) H(101) . . 0.98(4) no
C(1) H(102) . . 0.94(3) no
C(1) H(103) . . 0.95(3) no
C(7) H(71) . . 0.99(3) no
C(7) H(72) . . 0.95(3) no
C(9) H(9) . . 0.87(4) no
C(10) H(10) . . 0.95(3) no
C(11) H(11) . . 0.98(4) no
C(13) H(13) . . 0.949 no
C(14) H(14) . . 0.89(4) no
C(15) H(15) . . 0.95(4) no

loop_
_geom_torsion_atom_site_label_1
_geom_torsion_atom_site_label_2
_geom_torsion_atom_site_label_3
_geom_torsion_atom_site_label_4
_geom_torsion
_geom_torsion_publ_flag
S C(4) N(3) C(2) 179.7(2) no
S C(4) C(5) N(5) 1.1(4) no
S C(4) C(5) C(6) -178.0(2) no
O(1) N(5) C(5) C(4) 4.8(4) no
O(1) N(5) C(5) C(6) -176.1(3) no
O(2) N(5) C(5) C(4) -176.8(3) no
O(2) N(5) C(5) C(6) 2.3(4) no
O(3) C(8) C(7) N(6) -70.2(3) no
O(3) C(8) C(9) C(10) -0.9(4) no
O(3) C(11) C(10) C(9) -0.4(4) no
O(4) C(12) C(2) N(1) 0.9(4) no
O(4) C(12) C(2) N(3) -179.4(3) no
O(4) C(12) C(13) C(14) 1.3(4) no
O(4) C(15) C(14) C(13) 1.4(5) no
N(1) C(2) N(3) C(4) -1.1(4) no
N(1) C(2) C(12) C(13) 179.7(3) no
N(1) C(6) N(6) C(7) -3.8(4) no
N(1) C(6) C(5) N(5) 178.5(3) no
N(1) C(6) C(5) C(4) -2.4(4) no
N(3) C(2) N(1) C(6) -0.1(4) no
N(3) C(2) C(12) C(13) -0.6(5) no
N(3) C(4) S C(1) -4.8(3) no
N(3) C(4) C(5) N(5) -179.7(3) no
N(3) C(4) C(5) C(6) 1.2(4) no
N(5) C(5) C(6) N(6) -0.9(5) no
N(6) C(6) N(1) C(2) -178.7(3) no
N(6) C(6) C(5) C(4) 178.2(3) no
N(6) C(7) C(8) C(9) 111.9(4) no
C(1) S C(4) C(5) 174.4(3) no
C(2) N(1) C(6) C(5) 1.9(4) no
C(2) N(3) C(4) C(5) 0.4(4) no
C(2) C(12) O(4) C(15) 178.5(3) no
C(2) C(12) C(13) C(14) -177.6(3) no
C(4) N(3) C(2) C(12) 179.3(3) no
C(5) C(6) N(6) C(7) 175.7(3) no
C(6) N(1) C(2) C(12) 179.5(3) no
C(6) N(6) C(7) C(8) -77.5(4) no
C(7) C(8) O(3) C(11) -177.8(3) no
C(7) C(8) C(9) C(10) 177.2(3) no
C(8) O(3) C(11) C(10) -0.2(4) no
C(8) C(9) C(10) C(11) 0.7(4) no
C(9) C(8) O(3) C(11) 0.6(3) no
C(12) O(4) C(15) C(14) -0.6(5) no
C(12) C(13) C(14) C(15) -1.7(5) no
C(13) C(12) O(4) C(15) -0.5(4) no
